data_4350699
loop_
_publ_author_name
'Day, Benjamin M.'
'Pal, Kuntal'
'Pugh, Thomas'
'Tuck, Jessica'
'Layfield, Richard A.'

_publ_section_title
;
 Carbene rearrangements in three-coordinate N-heterocyclic carbene
 complexes of cobalt(II) bis(trimethylsilyl)amide.
;
_journal_issue 19
_journal_name_full 'Inorganic chemistry'
_journal_page_first 10578
_journal_page_last 10584
_journal_paper_doi 10.1021/ic501677k
_journal_volume 53
_journal_year 2014
_chemical_formula_sum 'C39 H72 Co N4 Si4'
_chemical_formula_weight 768.29
_space_group_crystal_system triclinic
_space_group_IT_number 2
_space_group_name_Hall '-P 1'
_space_group_name_H-M_alt 'P -1'
_atom_sites_solution_hydrogens mixed
_audit_creation_method SHELXL-2013
_cell_angle_alpha 83.940(5)
_cell_angle_beta 80.051(5)
_cell_angle_gamma 63.371(6)
_cell_formula_units_Z 2
_cell_length_a 11.2259(7)
_cell_length_b 11.7912(7)
_cell_length_c 19.1815(12)
_cell_measurement_reflns_used 6718
_cell_measurement_temperature 150(2)
_cell_measurement_theta_max 27.9040
_cell_measurement_theta_min 3.4690
_cell_volume 2234.4(3)
_computing_cell_refinement
;
CrysAlisPro, Agilent Technologies,
Version 1.171.36.28 (release 01-02-2013 CrysAlis171 .NET)
(compiled Feb  1 2013,16:14:44)
;
_computing_data_collection
;
CrysAlisPro, Agilent Technologies,
Version 1.171.36.28 (release 01-02-2013 CrysAlis171 .NET)
(compiled Feb  1 2013,16:14:44)
;
_computing_data_reduction
;
CrysAlisPro, Agilent Technologies,
Version 1.171.36.28 (release 01-02-2013 CrysAlis171 .NET)
(compiled Feb  1 2013,16:14:44)
;
_computing_molecular_graphics 'SHELXTL v6.12 (Bruker AXS, 2001)'
_computing_structure_refinement 'SHELXL-2013 (Sheldrick, 2013)'
_computing_structure_solution 'SHELXS-2013 (Sheldrick, 2013)'
_diffrn_ambient_temperature 150(2)
_diffrn_detector_area_resol_mean 10.3705
_diffrn_measured_fraction_theta_full 0.994
_diffrn_measured_fraction_theta_max 0.994
_diffrn_measurement_device_type 'SuperNova, Single source at offset, Atlas'
_diffrn_measurement_method '\w scans'
_diffrn_radiation_type MoK\a
_diffrn_radiation_wavelength 0.71073
_diffrn_reflns_av_R_equivalents 0.0441
_diffrn_reflns_av_unetI/netI 0.0843
_diffrn_reflns_Laue_measured_fraction_full 0.994
_diffrn_reflns_Laue_measured_fraction_max 0.994
_diffrn_reflns_limit_h_max 13
_diffrn_reflns_limit_h_min -13
_diffrn_reflns_limit_k_max 13
_diffrn_reflns_limit_k_min -14
_diffrn_reflns_limit_l_max 23
_diffrn_reflns_limit_l_min -22
_diffrn_reflns_number 17703
_diffrn_reflns_point_group_measured_fraction_full 0.994
_diffrn_reflns_point_group_measured_fraction_max 0.994
_diffrn_reflns_theta_full 25.242
_diffrn_reflns_theta_max 25.348
_diffrn_reflns_theta_min 3.479
_diffrn_source 'SuperNova (Mo) X-ray Source'
_exptl_absorpt_coefficient_mu 0.521
_exptl_absorpt_correction_T_max 1.00000
_exptl_absorpt_correction_T_min 0.87545
_exptl_absorpt_correction_type multi-scan
_exptl_absorpt_process_details
;
CrysAlisPro, Agilent Technologies,
Version 1.171.36.28 (release 01-02-2013 CrysAlis171 .NET)
(compiled Feb  1 2013,16:14:44)
Empirical absorption correction using spherical harmonics,
 implemented in SCALE3 ABSPACK scaling algorithm.
;
_exptl_crystal_colour Green
_exptl_crystal_density_diffrn 1.142
_exptl_crystal_description Block
_exptl_crystal_F_000 834
_exptl_crystal_size_max 0.3
_exptl_crystal_size_mid 0.3
_exptl_crystal_size_min 0.2
_refine_diff_density_max 0.630
_refine_diff_density_min -0.413
_refine_diff_density_rms 0.073
_refine_ls_extinction_method none
_refine_ls_goodness_of_fit_ref 1.081
_refine_ls_hydrogen_treatment mixed
_refine_ls_matrix_type full
_refine_ls_number_parameters 469
_refine_ls_number_reflns 8146
_refine_ls_number_restraints 0
_refine_ls_restrained_S_all 1.081
_refine_ls_R_factor_all 0.0754
_refine_ls_R_factor_gt 0.0554
_refine_ls_shift/su_max 0.000
_refine_ls_shift/su_mean 0.000
_refine_ls_structure_factor_coef Fsqd
_refine_ls_weighting_details
;
 w=1/[\s^2^(Fo^2^)+(0.0393P)^2^+1.2481P]
 where P=(Fo^2^+2Fc^2^)/3
;
_refine_ls_weighting_scheme calc
_refine_ls_wR_factor_gt 0.1163
_refine_ls_wR_factor_ref 0.1309
_reflns_Friedel_coverage 0.000
_reflns_number_gt 6327
_reflns_number_total 8146
_reflns_threshold_expression 'I > 2\s(I)'
_cod_data_source_file ic501677k_si_002.cif
_cod_data_source_block 6
_cod_database_code 4350699
_shelx_space_group_comment
;
The symmetry employed for this shelxl refinement is uniquely defined
by the following loop, which should always be used as a source of
symmetry information in preference to the above space-group names.
They are only intended as comments.
;
_shelxl_version_number 2013-2

loop_
_space_group_symop_operation_xyz
'x, y, z'
'-x, -y, -z'

loop_
_atom_site_label
_atom_site_type_symbol
_atom_site_fract_x
_atom_site_fract_y
_atom_site_fract_z
_atom_site_U_iso_or_equiv
_atom_site_adp_type
_atom_site_occupancy
_atom_site_site_symmetry_order
_atom_site_calc_flag
_atom_site_refinement_flags_posn
_atom_site_refinement_flags_adp
Co1 Co 0.29355(4) 0.91918(4) 0.24813(2) 0.01978(13) Uani 1 1 d . .
N1 N 0.4064(3) 0.6336(2) 0.20632(13) 0.0207(6) Uani 1 1 d . .
N2 N 0.3968(3) 0.6423(2) 0.31827(14) 0.0242(6) Uani 1 1 d . .
N3 N 0.3658(3) 1.0094(2) 0.29586(14) 0.0237(6) Uani 1 1 d . .
N4 N 0.1441(3) 1.0073(2) 0.19294(14) 0.0245(6) Uani 1 1 d . .
Si1 Si 0.49068(10) 1.05287(9) 0.25971(5) 0.0263(2) Uani 1 1 d . .
Si2 Si 0.25374(10) 1.08527(9) 0.36832(5) 0.0264(2) Uani 1 1 d . .
Si3 Si 0.19448(10) 1.06791(8) 0.11415(5) 0.0252(2) Uani 1 1 d . .
Si4 Si -0.02337(9) 1.05751(9) 0.22598(5) 0.0252(2) Uani 1 1 d . .
C1 C 0.3741(3) 0.7187(3) 0.25788(16) 0.0195(7) Uani 1 1 d . .
C2 C 0.4391(4) 0.5166(3) 0.30389(19) 0.0326(9) Uani 1 1 d . .
H2 H 0.4601 0.4473 0.3373 0.039 Uiso 1 1 calc R U
C3 C 0.4449(4) 0.5110(3) 0.23433(19) 0.0330(9) Uani 1 1 d . .
H3 H 0.4705 0.4370 0.2087 0.040 Uiso 1 1 calc R U
C4 C 0.4098(3) 0.6568(3) 0.13019(17) 0.0234(7) Uani 1 1 d . .
C5 C 0.2970(4) 0.6718(3) 0.10060(18) 0.0268(8) Uani 1 1 d . .
C6 C 0.3077(4) 0.6822(3) 0.02690(19) 0.0357(9) Uani 1 1 d . .
H6 H 0.2336 0.6931 0.0048 0.043 Uiso 1 1 calc R U
C7 C 0.4224(4) 0.6771(3) -0.0144(2) 0.0397(10) Uani 1 1 d . .
H7 H 0.4264 0.6851 -0.0644 0.048 Uiso 1 1 calc R U
C8 C 0.5326(4) 0.6604(3) 0.01620(19) 0.0352(9) Uani 1 1 d . .
H8 H 0.6116 0.6566 -0.0131 0.042 Uiso 1 1 calc R U
C9 C 0.5285(4) 0.6492(3) 0.08954(18) 0.0273(8) Uani 1 1 d . .
C10 C 0.1717(4) 0.6710(3) 0.1449(2) 0.0337(9) Uani 1 1 d . .
C11 C 0.1785(5) 0.5372(4) 0.1502(3) 0.0725(16) Uani 1 1 d . .
H11A H 0.1786 0.5120 0.1031 0.109 Uiso 1 1 calc R U
H11B H 0.1002 0.5375 0.1822 0.109 Uiso 1 1 calc R U
H11C H 0.2611 0.4769 0.1687 0.109 Uiso 1 1 calc R U
C12 C 0.0438(4) 0.7616(4) 0.1167(2) 0.0480(11) Uani 1 1 d . .
H12A H 0.0419 0.8458 0.1086 0.072 Uiso 1 1 calc R U
H12B H -0.0338 0.7671 0.1512 0.072 Uiso 1 1 calc R U
H12C H 0.0400 0.7310 0.0720 0.072 Uiso 1 1 calc R U
C13 C 0.6508(4) 0.6272(3) 0.1231(2) 0.0332(9) Uani 1 1 d . .
C14 C 0.7366(4) 0.6882(4) 0.0804(2) 0.0490(11) Uani 1 1 d . .
H14A H 0.7825 0.6425 0.0366 0.074 Uiso 1 1 calc R U
H14B H 0.8037 0.6841 0.1085 0.074 Uiso 1 1 calc R U
H14C H 0.6787 0.7771 0.0688 0.074 Uiso 1 1 calc R U
C15 C 0.7403(4) 0.4851(4) 0.1337(2) 0.0492(11) Uani 1 1 d . .
H15A H 0.6871 0.4455 0.1624 0.074 Uiso 1 1 calc R U
H15B H 0.8151 0.4735 0.1580 0.074 Uiso 1 1 calc R U
H15C H 0.7758 0.4455 0.0875 0.074 Uiso 1 1 calc R U
C16 C 0.3815(3) 0.6771(3) 0.39070(17) 0.0243(7) Uani 1 1 d . .
C17 C 0.4845(3) 0.6975(3) 0.41150(18) 0.0273(8) Uani 1 1 d . .
C18 C 0.4703(4) 0.7213(4) 0.4825(2) 0.0378(9) Uani 1 1 d . .
H18 H 0.5370 0.7365 0.4988 0.045 Uiso 1 1 calc R U
C19 C 0.3623(4) 0.7236(4) 0.53010(19) 0.0382(9) Uani 1 1 d . .
H19 H 0.3554 0.7410 0.5783 0.046 Uiso 1 1 calc R U
C20 C 0.2637(4) 0.7008(3) 0.50839(19) 0.0345(9) Uani 1 1 d . .
H20 H 0.1901 0.7019 0.5418 0.041 Uiso 1 1 calc R U
C21 C 0.2722(4) 0.6763(3) 0.43772(17) 0.0265(8) Uani 1 1 d . .
C22 C 0.6076(4) 0.6892(3) 0.3599(2) 0.0318(9) Uani 1 1 d . .
C23 C 0.7060(4) 0.5536(4) 0.3413(2) 0.0503(11) Uani 1 1 d . .
H23A H 0.7375 0.5048 0.3845 0.075 Uiso 1 1 calc R U
H23B H 0.7829 0.5535 0.3082 0.075 Uiso 1 1 calc R U
H23C H 0.6610 0.5149 0.3194 0.075 Uiso 1 1 calc R U
C24 C 0.6818(4) 0.7541(4) 0.3865(2) 0.0423(10) Uani 1 1 d . .
H24A H 0.7208 0.7079 0.4287 0.063 Uiso 1 1 calc R U
H24B H 0.6184 0.8417 0.3984 0.063 Uiso 1 1 calc R U
H24C H 0.7537 0.7542 0.3494 0.063 Uiso 1 1 calc R U
C25 C 0.1630(4) 0.6501(4) 0.4155(2) 0.0331(9) Uani 1 1 d . .
C26 C 0.1814(4) 0.5154(4) 0.4400(2) 0.0507(11) Uani 1 1 d . .
H26A H 0.2698 0.4531 0.4187 0.076 Uiso 1 1 calc R U
H26B H 0.1108 0.5000 0.4252 0.076 Uiso 1 1 calc R U
H26C H 0.1754 0.5073 0.4917 0.076 Uiso 1 1 calc R U
C27 C 0.0212(4) 0.7454(4) 0.4447(2) 0.0385(9) Uani 1 1 d . .
H27A H 0.0059 0.7326 0.4962 0.058 Uiso 1 1 calc R U
H27B H -0.0449 0.7329 0.4232 0.058 Uiso 1 1 calc R U
H27C H 0.0117 0.8319 0.4336 0.058 Uiso 1 1 calc R U
C28 C 0.5560(4) 1.1113(4) 0.3258(2) 0.0373(9) Uani 1 1 d . .
H28A H 0.4828 1.1876 0.3478 0.056 Uiso 1 1 calc R U
H28B H 0.6287 1.1315 0.3015 0.056 Uiso 1 1 calc R U
H28C H 0.5904 1.0450 0.3625 0.056 Uiso 1 1 calc R U
C29 C 0.4373(4) 1.1920(3) 0.1946(2) 0.0371(9) Uani 1 1 d . .
H29A H 0.4078 1.1707 0.1547 0.056 Uiso 1 1 calc R U
H29B H 0.5134 1.2118 0.1771 0.056 Uiso 1 1 calc R U
H29C H 0.3629 1.2660 0.2181 0.056 Uiso 1 1 calc R U
C30 C 0.6392(3) 0.9188(3) 0.21267(19) 0.0312(8) Uani 1 1 d . .
H30A H 0.6988 0.8653 0.2468 0.047 Uiso 1 1 calc R U
H30B H 0.6883 0.9530 0.1763 0.047 Uiso 1 1 calc R U
H30C H 0.6080 0.8679 0.1903 0.047 Uiso 1 1 calc R U
C31 C 0.1536(4) 1.2589(3) 0.3466(2) 0.0371(9) Uani 1 1 d . .
H31A H 0.2126 1.3014 0.3402 0.056 Uiso 1 1 calc R U
H31B H 0.0806 1.2974 0.3855 0.056 Uiso 1 1 calc R U
H31C H 0.1156 1.2683 0.3029 0.056 Uiso 1 1 calc R U
C32 C 0.3279(4) 1.0775(4) 0.45063(19) 0.0394(9) Uani 1 1 d . .
H32A H 0.3999 0.9921 0.4569 0.059 Uiso 1 1 calc R U
H32B H 0.2576 1.0968 0.4918 0.059 Uiso 1 1 calc R U
H32C H 0.3648 1.1396 0.4460 0.059 Uiso 1 1 calc R U
C33 C 0.1396(3) 1.0064(3) 0.39757(18) 0.0291(8) Uani 1 1 d . .
H33A H 0.1215 0.9782 0.3560 0.044 Uiso 1 1 calc R U
H33B H 0.0547 1.0670 0.4231 0.044 Uiso 1 1 calc R U
H33C H 0.1831 0.9331 0.4289 0.044 Uiso 1 1 calc R U
C34 C 0.1350(4) 1.2439(3) 0.1179(2) 0.0388(9) Uani 1 1 d . .
H34A H 0.0384 1.2877 0.1148 0.058 Uiso 1 1 calc R U
H34B H 0.1841 1.2722 0.0782 0.058 Uiso 1 1 calc R U
H34C H 0.1516 1.2634 0.1627 0.058 Uiso 1 1 calc R U
C35 C 0.3828(4) 0.9848(3) 0.09360(19) 0.0332(9) Uani 1 1 d . .
H35A H 0.4219 0.9615 0.1379 0.050 Uiso 1 1 calc R U
H35B H 0.4154 1.0415 0.0647 0.050 Uiso 1 1 calc R U
H35C H 0.4094 0.9081 0.0675 0.050 Uiso 1 1 calc R U
C36 C 0.1383(4) 1.0430(4) 0.03291(19) 0.0394(9) Uani 1 1 d . .
H36A H 0.1637 0.9525 0.0293 0.059 Uiso 1 1 calc R U
H36B H 0.1816 1.0723 -0.0091 0.059 Uiso 1 1 calc R U
H36C H 0.0404 1.0912 0.0360 0.059 Uiso 1 1 calc R U
C37 C -0.1385(4) 1.1107(3) 0.1563(2) 0.0351(9) Uani 1 1 d . .
H37A H -0.1354 1.1858 0.1305 0.053 Uiso 1 1 calc R U
H37B H -0.2308 1.1317 0.1790 0.053 Uiso 1 1 calc R U
H37C H -0.1092 1.0422 0.1232 0.053 Uiso 1 1 calc R U
C38 C -0.0985(4) 1.2014(3) 0.2814(2) 0.0355(9) Uani 1 1 d . .
H38A H -0.0536 1.1820 0.3236 0.053 Uiso 1 1 calc R U
H38B H -0.1947 1.2262 0.2958 0.053 Uiso 1 1 calc R U
H38C H -0.0864 1.2713 0.2539 0.053 Uiso 1 1 calc R U
C39 C -0.0495(4) 0.9265(3) 0.28121(19) 0.0330(9) Uani 1 1 d . .
H39A H -0.0654 0.8743 0.2509 0.049 Uiso 1 1 calc R U
H39B H -0.1275 0.9635 0.3178 0.049 Uiso 1 1 calc R U
H39C H 0.0308 0.8737 0.3037 0.049 Uiso 1 1 calc R U
H25 H 0.173(3) 0.661(3) 0.3643(18) 0.026(9) Uiso 1 1 d . .
H22 H 0.579(3) 0.732(3) 0.3187(19) 0.031(9) Uiso 1 1 d . .
H13 H 0.619(4) 0.662(3) 0.1696(19) 0.036(10) Uiso 1 1 d . .
H10 H 0.168(3) 0.694(3) 0.1905(19) 0.027(9) Uiso 1 1 d . .

loop_
_atom_site_aniso_label
_atom_site_aniso_U_11
_atom_site_aniso_U_22
_atom_site_aniso_U_33
_atom_site_aniso_U_23
_atom_site_aniso_U_13
_atom_site_aniso_U_12
Co1 0.0205(3) 0.0190(2) 0.0200(3) -0.00104(17) -0.0056(2) -0.0079(2)
N1 0.0222(15) 0.0200(14) 0.0172(15) -0.0045(11) -0.0029(12) -0.0060(12)
N2 0.0295(17) 0.0229(14) 0.0200(15) -0.0014(11) -0.0037(13) -0.0111(13)
N3 0.0233(16) 0.0240(14) 0.0236(16) -0.0048(11) -0.0016(13) -0.0098(13)
N4 0.0250(16) 0.0270(15) 0.0213(16) -0.0004(12) -0.0048(13) -0.0107(13)
Si1 0.0260(6) 0.0265(5) 0.0298(6) -0.0047(4) -0.0044(5) -0.0135(4)
Si2 0.0281(6) 0.0280(5) 0.0259(6) -0.0069(4) -0.0043(4) -0.0134(5)
Si3 0.0258(5) 0.0246(5) 0.0241(5) 0.0013(4) -0.0069(4) -0.0093(4)
Si4 0.0210(5) 0.0266(5) 0.0261(5) 0.0008(4) -0.0064(4) -0.0080(4)
C1 0.0161(17) 0.0237(17) 0.0181(18) -0.0036(13) -0.0024(14) -0.0075(14)
C2 0.043(2) 0.0195(17) 0.030(2) 0.0012(15) -0.0066(18) -0.0096(17)
C3 0.047(2) 0.0184(17) 0.030(2) -0.0037(15) -0.0049(18) -0.0108(17)
C4 0.033(2) 0.0181(16) 0.0175(18) -0.0017(13) -0.0051(16) -0.0091(16)
C5 0.036(2) 0.0193(17) 0.025(2) -0.0028(14) -0.0097(17) -0.0101(16)
C6 0.038(2) 0.035(2) 0.030(2) -0.0074(16) -0.0103(19) -0.0101(18)
C7 0.058(3) 0.038(2) 0.022(2) -0.0018(16) -0.007(2) -0.019(2)
C8 0.040(2) 0.035(2) 0.025(2) -0.0067(16) 0.0067(18) -0.0146(19)
C9 0.036(2) 0.0222(17) 0.023(2) -0.0058(14) 0.0004(17) -0.0134(17)
C10 0.029(2) 0.034(2) 0.032(2) 0.0018(17) -0.0093(18) -0.0069(17)
C11 0.045(3) 0.045(3) 0.122(5) 0.024(3) -0.009(3) -0.022(2)
C12 0.038(3) 0.043(2) 0.064(3) 0.000(2) -0.019(2) -0.015(2)
C13 0.032(2) 0.037(2) 0.030(2) -0.0090(17) 0.0007(18) -0.0154(18)
C14 0.041(3) 0.064(3) 0.043(3) -0.016(2) 0.013(2) -0.028(2)
C15 0.040(3) 0.043(2) 0.059(3) -0.005(2) -0.011(2) -0.010(2)
C16 0.029(2) 0.0219(17) 0.0151(18) -0.0001(13) -0.0028(15) -0.0059(16)
C17 0.029(2) 0.0286(18) 0.024(2) 0.0051(14) -0.0087(16) -0.0122(17)
C18 0.042(2) 0.050(2) 0.030(2) 0.0008(18) -0.0139(19) -0.025(2)
C19 0.051(3) 0.049(2) 0.019(2) -0.0038(16) -0.0092(19) -0.024(2)
C20 0.043(2) 0.042(2) 0.022(2) 0.0018(16) -0.0046(18) -0.022(2)
C21 0.032(2) 0.0257(18) 0.0207(19) 0.0000(14) -0.0056(16) -0.0116(16)
C22 0.034(2) 0.036(2) 0.028(2) 0.0034(17) -0.0087(18) -0.0166(18)
C23 0.035(3) 0.049(3) 0.059(3) -0.008(2) 0.003(2) -0.014(2)
C24 0.037(2) 0.049(2) 0.046(3) 0.0035(19) -0.012(2) -0.022(2)
C25 0.036(2) 0.045(2) 0.024(2) -0.0025(17) -0.0018(18) -0.023(2)
C26 0.055(3) 0.047(2) 0.059(3) -0.004(2) -0.009(2) -0.029(2)
C27 0.035(2) 0.053(2) 0.027(2) 0.0026(18) -0.0017(18) -0.022(2)
C28 0.032(2) 0.042(2) 0.045(2) -0.0114(18) -0.0033(19) -0.0209(19)
C29 0.040(2) 0.033(2) 0.043(2) 0.0011(17) -0.007(2) -0.0204(19)
C30 0.028(2) 0.036(2) 0.032(2) -0.0022(16) -0.0038(17) -0.0150(17)
C31 0.038(2) 0.0289(19) 0.042(2) -0.0078(17) 0.0003(19) -0.0142(18)
C32 0.039(2) 0.056(2) 0.026(2) -0.0112(18) -0.0018(18) -0.022(2)
C33 0.027(2) 0.0295(18) 0.030(2) -0.0019(15) -0.0045(16) -0.0106(16)
C34 0.036(2) 0.035(2) 0.040(2) 0.0040(17) -0.0025(19) -0.0135(19)
C35 0.035(2) 0.033(2) 0.028(2) -0.0043(16) -0.0030(18) -0.0124(18)
C36 0.042(2) 0.050(2) 0.028(2) 0.0033(17) -0.0082(19) -0.022(2)
C37 0.028(2) 0.037(2) 0.039(2) -0.0005(17) -0.0103(18) -0.0104(18)
C38 0.028(2) 0.031(2) 0.042(2) -0.0078(17) -0.0055(18) -0.0069(17)
C39 0.025(2) 0.040(2) 0.036(2) 0.0059(17) -0.0105(18) -0.0155(18)

loop_
_atom_type_symbol
_atom_type_description
_atom_type_scat_dispersion_real
_atom_type_scat_dispersion_imag
_atom_type_scat_source
C C 0.0033 0.0016 'International Tables Vol C Tables 4.2.6.8 and 6.1.1.4'
H H 0.0000 0.0000 'International Tables Vol C Tables 4.2.6.8 and 6.1.1.4'
N N 0.0061 0.0033 'International Tables Vol C Tables 4.2.6.8 and 6.1.1.4'
Si Si 0.0817 0.0704 'International Tables Vol C Tables 4.2.6.8 and 6.1.1.4'
Co Co 0.3494 0.9721 'International Tables Vol C Tables 4.2.6.8 and 6.1.1.4'

loop_
_geom_angle_atom_site_label_1
_geom_angle_atom_site_label_2
_geom_angle_atom_site_label_3
_geom_angle
N4 Co1 N3 122.68(11)
N4 Co1 C1 117.39(11)
N3 Co1 C1 119.91(11)
C1 N1 C3 111.6(3)
C1 N1 C4 128.5(2)
C3 N1 C4 119.8(3)
C1 N2 C2 111.7(3)
C1 N2 C16 129.1(3)
C2 N2 C16 119.2(3)
Si1 N3 Si2 120.51(14)
Si1 N3 Co1 126.35(15)
Si2 N3 Co1 110.18(13)
Si3 N4 Si4 121.52(16)
Si3 N4 Co1 111.05(14)
Si4 N4 Co1 125.21(15)
N3 Si1 C30 111.74(14)
N3 Si1 C29 114.51(15)
C30 Si1 C29 106.93(17)
N3 Si1 C28 114.40(15)
C30 Si1 C28 107.09(16)
C29 Si1 C28 101.33(16)
N3 Si2 C33 109.09(14)
N3 Si2 C31 110.65(16)
C33 Si2 C31 110.84(16)
N3 Si2 C32 116.41(16)
C33 Si2 C32 103.39(16)
C31 Si2 C32 106.21(17)
N4 Si3 C36 116.84(15)
N4 Si3 C35 109.13(15)
C36 Si3 C35 102.89(17)
N4 Si3 C34 111.12(16)
C36 Si3 C34 106.01(17)
C35 Si3 C34 110.50(16)
N4 Si4 C38 114.81(14)
N4 Si4 C37 114.34(15)
C38 Si4 C37 101.45(17)
N4 Si4 C39 110.22(15)
C38 Si4 C39 107.78(17)
C37 Si4 C39 107.63(15)
N1 C1 N2 102.6(2)
N1 C1 Co1 128.5(2)
N2 C1 Co1 128.7(2)
C3 C2 N2 107.0(3)
C2 C3 N1 107.1(3)
C9 C4 C5 123.2(3)
C9 C4 N1 118.8(3)
C5 C4 N1 117.6(3)
C6 C5 C4 116.4(3)
C6 C5 C10 120.6(3)
C4 C5 C10 122.9(3)
C7 C6 C5 121.7(3)
C6 C7 C8 120.6(3)
C7 C8 C9 120.6(4)
C4 C9 C8 117.4(3)
C4 C9 C13 121.9(3)
C8 C9 C13 120.7(3)
C12 C10 C5 113.2(3)
C12 C10 C11 108.3(3)
C5 C10 C11 110.9(3)
C9 C13 C14 113.4(3)
C9 C13 C15 111.1(3)
C14 C13 C15 108.7(3)
C21 C16 C17 123.4(3)
C21 C16 N2 118.1(3)
C17 C16 N2 118.2(3)
C18 C17 C16 116.2(3)
C18 C17 C22 121.5(3)
C16 C17 C22 122.2(3)
C19 C18 C17 121.9(3)
C18 C19 C20 120.6(3)
C19 C20 C21 120.2(3)
C16 C21 C20 117.6(3)
C16 C21 C25 123.3(3)
C20 C21 C25 119.1(3)
C23 C22 C17 112.7(3)
C23 C22 C24 109.4(3)
C17 C22 C24 112.7(3)
C21 C25 C27 112.6(3)
C21 C25 C26 110.5(3)
C27 C25 C26 108.9(3)

loop_
_geom_bond_atom_site_label_1
_geom_bond_atom_site_label_2
_geom_bond_distance
Co1 N4 1.958(3)
Co1 N3 1.966(2)
Co1 C1 2.119(3)
N1 C1 1.370(4)
N1 C3 1.386(4)
N1 C4 1.454(4)
N2 C1 1.376(4)
N2 C2 1.382(4)
N2 C16 1.450(4)
N3 Si1 1.715(3)
N3 Si2 1.722(3)
N4 Si3 1.718(3)
N4 Si4 1.719(3)
Si1 C30 1.874(4)
Si1 C29 1.886(3)
Si1 C28 1.892(3)
Si2 C33 1.879(3)
Si2 C31 1.884(4)
Si2 C32 1.884(3)
Si3 C36 1.875(4)
Si3 C35 1.876(4)
Si3 C34 1.879(4)
Si4 C38 1.873(3)
Si4 C37 1.882(3)
Si4 C39 1.883(3)
C2 C3 1.332(5)
C4 C9 1.393(5)
C4 C5 1.409(4)
C5 C6 1.395(5)
C5 C10 1.515(5)
C6 C7 1.369(5)
C7 C8 1.386(5)
C8 C9 1.394(5)
C9 C13 1.522(5)
C10 C12 1.506(5)
C10 C11 1.539(5)
C13 C14 1.529(5)
C13 C15 1.532(5)
C16 C21 1.394(5)
C16 C17 1.409(4)
C17 C18 1.387(5)
C17 C22 1.525(5)
C18 C19 1.377(5)
C19 C20 1.385(5)
C20 C21 1.394(5)
C21 C25 1.527(5)
C22 C23 1.518(5)
C22 C24 1.530(5)
C25 C27 1.527(5)
C25 C26 1.539(5)
